data_9004734
loop_
_publ_author_name
'Schindler, M.'
'Hawthorne, F. C.'
'Huminicki, D. M. C.'
'Haynes, P.'
'Grice, J. D.'
'Evans, H. T.'

_publ_section_title
;
 Bobjonesite, VO(SO4)(H2O)3, a new mineral species from Temple Mountain,
 Emery County, Utah, U.S.A.
;
_journal_name_full 'The Canadian Mineralogist'
_journal_page_first 83
_journal_page_last 90
_journal_paper_doi 10.2113/gscanmin.41.1.83
_journal_volume 41
_journal_year 2003
_chemical_compound_source 'Temple Mountain, Emery County, Utah, USA'
_chemical_formula_sum 'H12 O16 S2 V2'
_chemical_name_mineral Bobjonesite
_space_group_IT_number 14
_symmetry_space_group_name_Hall '-P 2yn'
_symmetry_space_group_name_H-M 'P 1 21/n 1'
_cell_angle_alpha 90
_cell_angle_beta 106.55
_cell_angle_gamma 90
_cell_formula_units_Z 2
_cell_length_a 7.3940
_cell_length_b 7.4111
_cell_length_c 12.0597
_cell_volume 633.466
_database_code_amcsd 0005827
_exptl_crystal_density_diffrn 2.276
_cod_depositor_comments
;

2017-09-06
Z value inserted to be consistent with dimeric structure
Formula fixed accordingly
                 miguel
;
_cod_original_formula_sum 'V S O8 H6'
_cod_database_code 9004734

loop_
_space_group_symop_operation_xyz
x,y,z
1/2+x,1/2-y,1/2+z
1/2-x,1/2+y,1/2-z
-x,-y,-z

loop_
_atom_site_aniso_label
_atom_site_aniso_U_11
_atom_site_aniso_U_22
_atom_site_aniso_U_33
_atom_site_aniso_U_12
_atom_site_aniso_U_13
_atom_site_aniso_U_23
V 0.01220 0.01720 0.01530 0.00090 0.00440 0.00470
S 0.01180 0.01200 0.01580 0.00010 0.00470 0.00140
O(1) 0.02450 0.05560 0.02900 0.01370 0.00890 0.01930
O(2) 0.01650 0.01960 0.02290 0.00230 0.00300 -0.00430
O(3) 0.02590 0.03400 0.02190 -0.01450 0.01220 -0.01160
O(4) 0.01670 0.03310 0.02110 -0.00190 0.00870 -0.00190
O(5) 0.01630 0.01700 0.04270 -0.00220 0.01210 -0.00750
O(6) 0.01240 0.02200 0.02100 0.00380 0.00660 -0.00080
O(7) 0.01980 0.01880 0.02200 -0.00020 0.01020 0.00240
O(8) 0.01740 0.03780 0.01670 -0.00150 0.00450 0.00630

loop_
_atom_site_label
_atom_site_fract_x
_atom_site_fract_y
_atom_site_fract_z
_atom_site_U_iso_or_equiv
V 0.56808 0.28298 -0.12525 0.01480
S 0.22910 0.35900 -0.01264 0.01300
O(1) 0.44780 0.40630 -0.22600 0.03160
O(2) 0.75770 0.10280 0.01280 0.02020
O(3) 0.44160 0.03980 -0.16960 0.02600
O(4) 0.76140 0.20420 -0.20810 0.02400
O(5) 0.76270 0.45730 -0.03560 0.02600
O(6) 0.42300 0.30120 -0.00860 0.01800
O(7) 0.15760 0.23500 0.05960 0.02100
O(8) 0.10730 0.35740 -0.13100 0.02500
H(1) 0.88000 0.15200 0.05700 0.02000
H(2) 0.80300 -0.01200 -0.00900 0.02000
H(3) 0.35400 -0.00100 -0.12700 0.02000
H(4) 0.91500 0.51200 0.25300 0.02000
H(5) 0.72600 0.22600 -0.29170 0.02000
H(6) 0.88900 0.25100 -0.17200 0.02000

loop_
_cod_related_entry_id
_cod_related_entry_database
_cod_related_entry_code
1 AMCSD 0005827
